data_2214685
loop_
_publ_author_name
'Shang, Zhen-Hua'
'Zhang, Hui-Li'
'Ding, Yue'

_publ_section_title
;
 <i>N</i>'-(4-Methoxybenzylidene)methoxyformohydrazide
;
_journal_coeditor_code HB2470
_journal_issue 8
_journal_name_full 'Acta Crystallographica Section E'
_journal_page_first o3394
_journal_page_last o3394
_journal_paper_doi 10.1107/S160053680703200X
_journal_volume 63
_journal_year 2007
_chemical_formula_iupac 'C10 H12 N2 O3'
_chemical_formula_moiety 'C10 H12 N2 O3'
_chemical_formula_sum 'C10 H12 N2 O3'
_chemical_formula_weight 208.22
_chemical_melting_point .464E-305
_chemical_name_systematic
;
N'-(4-Methoxybenzylidene)methoxyformohydrazide
;
_space_group_IT_number 2
_symmetry_cell_setting triclinic
_symmetry_space_group_name_Hall '-P 1'
_symmetry_space_group_name_H-M 'P -1'
_atom_sites_solution_hydrogens geom
_atom_sites_solution_primary direct
_atom_sites_solution_secondary difmap
_cell_angle_alpha 89.128(4)
_cell_angle_beta 85.961(4)
_cell_angle_gamma 87.693(4)
_cell_formula_units_Z 4
_cell_length_a 7.3738(16)
_cell_length_b 9.671(2)
_cell_length_c 14.689(3)
_cell_measurement_reflns_used 1471
_cell_measurement_temperature 293(2)
_cell_measurement_theta_max 24.60
_cell_measurement_theta_min 2.54
_cell_volume 1044.0(4)
_computing_cell_refinement 'SAINT (Bruker, 1997)'
_computing_data_collection 'SMART (Bruker, 1997)'
_computing_data_reduction SAINT
_computing_molecular_graphics 'SHELXTL (Bruker, 1997)'
_computing_publication_material SHELXTL
_computing_structure_refinement 'SHELXL97 (Sheldrick, 1997)'
_computing_structure_solution 'SHELXS97 (Sheldrick, 1997)'
_diffrn_ambient_temperature 293(2)
_diffrn_measured_fraction_theta_full 0.995
_diffrn_measured_fraction_theta_max 0.995
_diffrn_measurement_device_type 'Bruker SMART CCD'
_diffrn_measurement_method \w
_diffrn_radiation_monochromator graphite
_diffrn_radiation_source 'fine-focus sealed tube'
_diffrn_radiation_type MoK\a
_diffrn_radiation_wavelength 0.71073
_diffrn_reflns_av_R_equivalents 0.0246
_diffrn_reflns_limit_h_max 8
_diffrn_reflns_limit_h_min -8
_diffrn_reflns_limit_k_max 11
_diffrn_reflns_limit_k_min -9
_diffrn_reflns_limit_l_max 17
_diffrn_reflns_limit_l_min -12
_diffrn_reflns_number 5411
_diffrn_reflns_theta_full 25.02
_diffrn_reflns_theta_max 25.02
_diffrn_reflns_theta_min 2.11
_exptl_absorpt_coefficient_mu 0.099
_exptl_absorpt_correction_T_max 0.984
_exptl_absorpt_correction_T_min 0.971
_exptl_absorpt_correction_type multi-scan
_exptl_absorpt_process_details '(SADABS; Bruker, 1997)'
_exptl_crystal_colour colorless
_exptl_crystal_density_diffrn 1.325
_exptl_crystal_density_method 'not measured'
_exptl_crystal_description prism
_exptl_crystal_F_000 440
_exptl_crystal_size_max 0.30
_exptl_crystal_size_mid 0.20
_exptl_crystal_size_min 0.16
_refine_diff_density_max 0.174
_refine_diff_density_min -0.178
_refine_ls_extinction_method none
_refine_ls_goodness_of_fit_ref 1.001
_refine_ls_hydrogen_treatment mixed
_refine_ls_matrix_type full
_refine_ls_number_parameters 283
_refine_ls_number_reflns 3674
_refine_ls_number_restraints 7
_refine_ls_restrained_S_all 1.001
_refine_ls_R_factor_all 0.0973
_refine_ls_R_factor_gt 0.0470
_refine_ls_shift/su_max 0.001
_refine_ls_shift/su_mean 0.000
_refine_ls_structure_factor_coef Fsqd
_refine_ls_weighting_details 'calc w=1/[\s^2^(Fo^2^)+(0.0721P)^2^+0.0669P] where P=(Fo^2^+2Fc^2^)/3'
_refine_ls_weighting_scheme calc
_refine_ls_wR_factor_gt 0.1151
_refine_ls_wR_factor_ref 0.1442
_reflns_number_gt 2083
_reflns_number_total 3674
_reflns_threshold_expression I>2\s(I)
_cod_data_source_file hb2470.cif
_cod_data_source_block I
_cod_depositor_comments
;
The following automatic conversions were performed:
'_symmetry_cell_setting' value 'Triclinic' changed to 'triclinic'
according to '/home/saulius/struct/CIF-dictionaries/cif_core.dic'
dictionary named 'cif_core.dic' version 2.4.1 from 2010-06-29.

Automatic conversion script
Id: cif_fix_enum 1527 2010-12-29 10:47:43Z saulius 

The following automatic conversions were performed:

'_symmetry_cell_setting' value 'Triclinic' changed to 'triclinic'
according to /home/saulius/struct/CIF-dictionaries/cif_core.dic
dictionary named 'cif_core.dic' version 2.4.1 from 2010-06-29.

Automatic conversion script
Id: cif_fix_values 1715 2011-07-08 13:25:40Z adriana 
;
_cod_database_code 2214685
_cod_database_fobs_code 2214685

loop_
_symmetry_equiv_pos_as_xyz
'x, y, z'
'-x, -y, -z'

loop_
_atom_site_type_symbol
_atom_site_label
_atom_site_fract_x
_atom_site_fract_y
_atom_site_fract_z
_atom_site_U_iso_or_equiv
_atom_site_adp_type
_atom_site_calc_flag
_atom_site_refinement_flags
_atom_site_occupancy
O O1 1.0466(3) 0.72191(18) -0.27347(12) 0.0742(6) Uani d . 1
O O2 0.4251(3) 0.72508(15) 0.24793(12) 0.0739(6) Uani d . 1
O O3 0.3898(3) 0.92926(15) 0.32026(11) 0.0672(5) Uani d . 1
O O4 0.1151(3) 0.22590(17) 0.70570(12) 0.0740(6) Uani d . 1
O O5 0.6009(2) 0.21963(15) 0.15450(11) 0.0613(5) Uani d . 1
O O6 0.6331(2) 0.42596(15) 0.08266(11) 0.0609(5) Uani d . 1
N N1 0.6155(3) 0.85722(18) 0.10837(13) 0.0511(5) Uani d . 1
N N2 0.5379(3) 0.92379(19) 0.18515(14) 0.0543(5) Uani d D 1
N N3 0.4456(3) 0.35778(19) 0.30239(13) 0.0538(5) Uani d . 1
N N4 0.5092(3) 0.42285(19) 0.22325(14) 0.0554(6) Uani d D 1
C C1 1.1315(5) 0.8106(3) -0.34000(18) 0.0860(9) Uani d . 1
H H1A 1.0423 0.8755 -0.3620 0.129 Uiso calc R 1
H H1B 1.1851 0.7565 -0.3899 0.129 Uiso calc R 1
H H1C 1.2243 0.8598 -0.3131 0.129 Uiso calc R 1
C C2 0.9621(3) 0.7807(2) -0.19683(17) 0.0553(6) Uani d . 1
C C3 0.8874(4) 0.6903(2) -0.13273(18) 0.0636(7) Uani d . 1
H H3 0.8954 0.5958 -0.1440 0.076 Uiso calc R 1
C C4 0.8010(3) 0.7373(2) -0.05229(17) 0.0573(7) Uani d . 1
H H4 0.7531 0.6744 -0.0094 0.069 Uiso calc R 1
C C5 0.7851(3) 0.8790(2) -0.03477(16) 0.0486(6) Uani d . 1
C C6 0.8608(4) 0.9673(2) -0.10001(17) 0.0598(7) Uani d . 1
H H6 0.8516 1.0620 -0.0895 0.072 Uiso calc R 1
C C7 0.9497(4) 0.9210(2) -0.18051(17) 0.0615(7) Uani d . 1
H H7 1.0004 0.9834 -0.2229 0.074 Uiso calc R 1
C C8 0.6944(3) 0.9342(2) 0.04870(16) 0.0511(6) Uani d . 1
H H8 0.6943 1.0289 0.0586 0.061 Uiso calc R 1
C C9 0.4497(4) 0.8480(2) 0.24991(17) 0.0543(6) Uani d . 1
C C10 0.2883(4) 0.8629(3) 0.39364(19) 0.0823(9) Uani d . 1
H H10A 0.1935 0.8119 0.3699 0.123 Uiso calc R 1
H H10B 0.2354 0.9315 0.4351 0.123 Uiso calc R 1
H H10C 0.3677 0.8008 0.4253 0.123 Uiso calc R 1
C C11 0.0553(4) 0.3160(3) 0.77846(17) 0.0767(8) Uani d . 1
H H11A 0.1506 0.3770 0.7898 0.115 Uiso calc R 1
H H11B 0.0253 0.2623 0.8325 0.115 Uiso calc R 1
H H11C -0.0503 0.3696 0.7621 0.115 Uiso calc R 1
C C12 0.1746(3) 0.2837(2) 0.62447(17) 0.0555(6) Uani d . 1
C C13 0.1735(4) 0.4221(3) 0.60634(18) 0.0778(9) Uani d . 1
H H13 0.1303 0.4850 0.6508 0.093 Uiso calc R 1
C C14 0.2377(5) 0.4679(3) 0.52072(19) 0.0879(10) Uani d . 1
H H14 0.2366 0.5627 0.5090 0.105 Uiso calc R 1
C C15 0.3028(3) 0.3802(2) 0.45221(16) 0.0545(6) Uani d . 1
C C16 0.3010(4) 0.2401(3) 0.47233(18) 0.0685(8) Uani d . 1
H H16 0.3434 0.1766 0.4281 0.082 Uiso calc R 1
C C17 0.2375(4) 0.1938(3) 0.55668(19) 0.0776(9) Uani d . 1
H H17 0.2369 0.0991 0.5685 0.093 Uiso calc R 1
C C18 0.3728(4) 0.4349(2) 0.36433(16) 0.0616(7) Uani d . 1
H H18 0.3635 0.5298 0.3535 0.074 Uiso calc R 1
C C19 0.5820(3) 0.3447(2) 0.15391(16) 0.0486(6) Uani d . 1
C C20 0.7034(4) 0.3552(3) 0.00160(17) 0.0682(8) Uani d . 1
H H20A 0.8084 0.2986 0.0149 0.102 Uiso calc R 1
H H20B 0.7369 0.4218 -0.0451 0.102 Uiso calc R 1
H H20C 0.6118 0.2978 -0.0192 0.102 Uiso calc R 1
H H2A 0.543(3) 1.0150(11) 0.1909(16) 0.073(8) Uiso d D 1
H H4A 0.496(3) 0.5137(11) 0.2144(17) 0.075(8) Uiso d D 1

loop_
_atom_site_aniso_label
_atom_site_aniso_U_11
_atom_site_aniso_U_22
_atom_site_aniso_U_33
_atom_site_aniso_U_12
_atom_site_aniso_U_13
_atom_site_aniso_U_23
O1 0.0931(15) 0.0597(11) 0.0668(12) 0.0012(10) 0.0165(11) -0.0158(10)
O2 0.1020(15) 0.0338(9) 0.0830(13) -0.0088(9) 0.0193(11) -0.0066(9)
O3 0.0990(15) 0.0413(9) 0.0585(11) -0.0052(9) 0.0160(10) -0.0047(8)
O4 0.1010(15) 0.0564(11) 0.0617(11) -0.0050(10) 0.0148(10) 0.0021(9)
O5 0.0861(13) 0.0310(9) 0.0655(11) 0.0002(8) 0.0045(9) -0.0051(7)
O6 0.0915(14) 0.0356(9) 0.0533(10) -0.0021(8) 0.0115(9) -0.0037(8)
N1 0.0595(13) 0.0370(10) 0.0559(12) 0.0019(9) 0.0018(10) -0.0079(10)
N2 0.0738(15) 0.0313(10) 0.0558(13) -0.0009(10) 0.0090(11) -0.0035(10)
N3 0.0657(14) 0.0406(10) 0.0544(12) -0.0047(10) 0.0022(11) -0.0034(10)
N4 0.0786(16) 0.0330(11) 0.0526(12) -0.0011(10) 0.0099(11) -0.0041(10)
C1 0.119(3) 0.077(2) 0.0587(17) 0.0095(18) 0.0152(18) -0.0035(16)
C2 0.0609(17) 0.0481(14) 0.0563(15) 0.0027(12) -0.0006(13) -0.0108(12)
C3 0.0767(19) 0.0371(13) 0.0752(18) -0.0018(12) 0.0103(15) -0.0145(13)
C4 0.0639(17) 0.0406(13) 0.0663(17) -0.0026(12) 0.0065(13) -0.0069(12)
C5 0.0526(15) 0.0370(12) 0.0564(15) -0.0008(10) -0.0041(12) -0.0089(11)
C6 0.0780(19) 0.0373(12) 0.0627(16) 0.0030(12) 0.0044(14) -0.0096(12)
C7 0.079(2) 0.0458(14) 0.0581(16) -0.0003(13) 0.0046(14) -0.0001(12)
C8 0.0645(17) 0.0321(11) 0.0563(15) -0.0022(11) 0.0001(13) -0.0065(11)
C9 0.0671(18) 0.0345(13) 0.0608(16) 0.0027(11) -0.0032(13) -0.0060(12)
C10 0.106(2) 0.0636(17) 0.0737(19) -0.0154(16) 0.0278(17) -0.0073(15)
C11 0.096(2) 0.0724(18) 0.0594(17) -0.0045(16) 0.0120(16) -0.0027(15)
C12 0.0641(17) 0.0472(14) 0.0548(15) -0.0070(12) 0.0001(13) 0.0012(12)
C13 0.122(3) 0.0487(16) 0.0600(17) -0.0051(16) 0.0165(17) -0.0069(13)
C14 0.149(3) 0.0395(15) 0.0697(19) 0.0006(16) 0.028(2) 0.0000(14)
C15 0.0658(18) 0.0406(13) 0.0562(15) -0.0022(11) 0.0026(13) -0.0030(11)
C16 0.092(2) 0.0434(14) 0.0676(18) -0.0036(13) 0.0160(16) -0.0083(13)
C17 0.112(3) 0.0397(14) 0.077(2) -0.0070(14) 0.0239(18) -0.0012(14)
C18 0.090(2) 0.0355(13) 0.0578(16) 0.0018(13) 0.0055(15) -0.0027(12)
C19 0.0584(17) 0.0338(12) 0.0539(15) -0.0036(11) -0.0030(12) -0.0043(11)
C20 0.093(2) 0.0529(15) 0.0558(16) 0.0003(14) 0.0123(15) -0.0101(13)

loop_
_atom_type_symbol
_atom_type_description
_atom_type_scat_dispersion_real
_atom_type_scat_dispersion_imag
_atom_type_scat_source
C C 0.0033 0.0016 'International Tables Vol C Tables 4.2.6.8 and 6.1.1.4'
H H 0.0000 0.0000 'International Tables Vol C Tables 4.2.6.8 and 6.1.1.4'
N N 0.0061 0.0033 'International Tables Vol C Tables 4.2.6.8 and 6.1.1.4'
O O 0.0106 0.0060 'International Tables Vol C Tables 4.2.6.8 and 6.1.1.4'

loop_
_geom_angle_atom_site_label_1
_geom_angle_atom_site_label_2
_geom_angle_atom_site_label_3
_geom_angle
C2 O1 C1 118.0(2)
C9 O3 C10 116.03(19)
C12 O4 C11 118.09(19)
C19 O6 C20 115.72(17)
C8 N1 N2 115.66(18)
C9 N2 N1 118.34(19)
C9 N2 H2A 120.4(17)
N1 N2 H2A 121.3(17)
C18 N3 N4 116.34(19)
C19 N4 N3 118.58(19)
C19 N4 H4A 118.6(17)
N3 N4 H4A 122.7(17)
O1 C1 H1A 109.5
O1 C1 H1B 109.5
H1A C1 H1B 109.5
O1 C1 H1C 109.5
H1A C1 H1C 109.5
H1B C1 H1C 109.5
O1 C2 C3 116.0(2)
O1 C2 C7 124.5(2)
C3 C2 C7 119.5(2)
C2 C3 C4 121.2(2)
C2 C3 H3 119.4
C4 C3 H3 119.4
C3 C4 C5 120.2(2)
C3 C4 H4 119.9
C5 C4 H4 119.9
C6 C5 C4 117.4(2)
C6 C5 C8 120.0(2)
C4 C5 C8 122.5(2)
C5 C6 C7 122.7(2)
C5 C6 H6 118.6
C7 C6 H6 118.6
C2 C7 C6 118.8(2)
C2 C7 H7 120.6
C6 C7 H7 120.6
N1 C8 C5 122.0(2)
N1 C8 H8 119.0
C5 C8 H8 119.0
O2 C9 N2 126.7(2)
O2 C9 O3 123.5(2)
N2 C9 O3 109.78(19)
O3 C10 H10A 109.5
O3 C10 H10B 109.5
H10A C10 H10B 109.5
O3 C10 H10C 109.5
H10A C10 H10C 109.5
H10B C10 H10C 109.5
O4 C11 H11A 109.5
O4 C11 H11B 109.5
H11A C11 H11B 109.5
O4 C11 H11C 109.5
H11A C11 H11C 109.5
H11B C11 H11C 109.5
C13 C12 O4 124.6(2)
C13 C12 C17 118.8(2)
O4 C12 C17 116.6(2)
C12 C13 C14 119.0(3)
C12 C13 H13 120.5
C14 C13 H13 120.5
C15 C14 C13 123.3(2)
C15 C14 H14 118.4
C13 C14 H14 118.4
C14 C15 C16 116.5(2)
C14 C15 C18 120.7(2)
C16 C15 C18 122.8(2)
C17 C16 C15 120.7(2)
C17 C16 H16 119.7
C15 C16 H16 119.7
C16 C17 C12 121.8(2)
C16 C17 H17 119.1
C12 C17 H17 119.1
N3 C18 C15 122.2(2)
N3 C18 H18 118.9
C15 C18 H18 118.9
O5 C19 O6 124.1(2)
O5 C19 N4 126.0(2)
O6 C19 N4 109.86(19)
O6 C20 H20A 109.5
O6 C20 H20B 109.5
H20A C20 H20B 109.5
O6 C20 H20C 109.5
H20A C20 H20C 109.5
H20B C20 H20C 109.5

loop_
_geom_bond_atom_site_label_1
_geom_bond_atom_site_label_2
_geom_bond_distance
O1 C2 1.368(3)
O1 C1 1.419(3)
O2 C9 1.211(3)
O3 C9 1.347(3)
O3 C10 1.427(3)
O4 C12 1.361(3)
O4 C11 1.424(3)
O5 C19 1.212(2)
O6 C19 1.341(3)
O6 C20 1.437(3)
N1 C8 1.266(3)
N1 N2 1.384(3)
N2 C9 1.340(3)
N2 H2A 0.889(10)
N3 C18 1.262(3)
N3 N4 1.375(3)
N4 C19 1.346(3)
N4 H4A 0.889(10)
C1 H1A 0.9600
C1 H1B 0.9600
C1 H1C 0.9600
C2 C3 1.376(3)
C2 C7 1.380(3)
C3 C4 1.376(3)
C3 H3 0.9300
C4 C5 1.397(3)
C4 H4 0.9300
C5 C6 1.377(3)
C5 C8 1.453(3)
C6 C7 1.383(3)
C6 H6 0.9300
C7 H7 0.9300
C8 H8 0.9300
C10 H10A 0.9600
C10 H10B 0.9600
C10 H10C 0.9600
C11 H11A 0.9600
C11 H11B 0.9600
C11 H11C 0.9600
C12 C13 1.361(3)
C12 C17 1.375(3)
C13 C14 1.385(4)
C13 H13 0.9300
C14 C15 1.373(3)
C14 H14 0.9300
C15 C16 1.383(3)
C15 C18 1.456(3)
C16 C17 1.368(3)
C16 H16 0.9300
C17 H17 0.9300
C18 H18 0.9300
C20 H20A 0.9600
C20 H20B 0.9600
C20 H20C 0.9600

loop_
_geom_hbond_atom_site_label_D
_geom_hbond_atom_site_label_H
_geom_hbond_atom_site_label_A
_geom_hbond_site_symmetry_A
_geom_hbond_distance_DH
_geom_hbond_distance_HA
_geom_hbond_distance_DA
_geom_hbond_angle_DHA
N2 H2A O5 1_565 0.889(10) 2.096(13) 2.940(2) 158(2)
N4 H4A O2 . 0.889(10) 2.145(14) 2.986(2) 157(2)

loop_
_geom_torsion_atom_site_label_1
_geom_torsion_atom_site_label_2
_geom_torsion_atom_site_label_3
_geom_torsion_atom_site_label_4
_geom_torsion
C8 N1 N2 C9 178.8(2)
C18 N3 N4 C19 -177.6(2)
C1 O1 C2 C3 -177.7(2)
C1 O1 C2 C7 1.6(4)
O1 C2 C3 C4 179.1(2)
C7 C2 C3 C4 -0.3(4)
C2 C3 C4 C5 1.0(4)
C3 C4 C5 C6 -0.9(4)
C3 C4 C5 C8 179.6(2)
C4 C5 C6 C7 0.1(4)
C8 C5 C6 C7 179.6(2)
O1 C2 C7 C6 -179.9(2)
C3 C2 C7 C6 -0.5(4)
C5 C6 C7 C2 0.6(4)
N2 N1 C8 C5 178.8(2)
C6 C5 C8 N1 176.5(2)
C4 C5 C8 N1 -4.0(4)
N1 N2 C9 O2 -2.2(4)
N1 N2 C9 O3 177.75(19)
C10 O3 C9 O2 -1.8(4)
C10 O3 C9 N2 178.3(2)
C11 O4 C12 C13 -3.1(4)
C11 O4 C12 C17 177.7(2)
O4 C12 C13 C14 -179.9(3)
C17 C12 C13 C14 -0.7(4)
C12 C13 C14 C15 0.1(5)
C13 C14 C15 C16 0.4(5)
C13 C14 C15 C18 -178.4(3)
C14 C15 C16 C17 -0.2(4)
C18 C15 C16 C17 178.6(3)
C15 C16 C17 C12 -0.4(5)
C13 C12 C17 C16 0.9(5)
O4 C12 C17 C16 -179.8(2)
N4 N3 C18 C15 -178.8(2)
C14 C15 C18 N3 174.7(3)
C16 C15 C18 N3 -4.0(4)
C20 O6 C19 O5 4.0(3)
C20 O6 C19 N4 -176.4(2)
N3 N4 C19 O5 -1.4(4)
N3 N4 C19 O6 178.99(19)

loop_
_cod_related_entry_id
_cod_related_entry_database
_cod_related_entry_code
1 ChemSpider 5286910
